data_7239213
loop_
_publ_author_name
'Gharpure, Santosh J.'
'Sathiyanarayanan, A. M.'
'Vuram, Prasanna K.'

_publ_section_title
;
 Hetero Diels--Alder reaction of olefin with o-quinone methides generated
 using (+-)-binolphosphoric acid for the stereoselective synthesis of
 2,4-diarylbenzopyrans: application to the formal synthesis of myristinin
 B/C
;
_journal_issue 40
_journal_name_full 'RSC Advances'
_journal_page_first 18279
_journal_paper_doi 10.1039/c3ra43526a
_journal_volume 3
_journal_year 2013
_chemical_formula_sum 'C21 H18 O'
_chemical_formula_weight 286.35
_space_group_IT_number 14
_space_group_name_Hall '-P 2yn'
_space_group_name_H-M_alt 'P 1 21/n 1'
_atom_sites_solution_hydrogens geom
_atom_sites_solution_primary direct
_atom_sites_solution_secondary difmap
_audit_creation_method SHELXL-97
_cell_angle_alpha 90.00
_cell_angle_beta 103.844(4)
_cell_angle_gamma 90.00
_cell_formula_units_Z 4
_cell_length_a 13.2722(19)
_cell_length_b 5.7365(6)
_cell_length_c 21.383(3)
_cell_measurement_temperature 298(2)
_cell_volume 1580.7(4)
_computing_structure_refinement 'SHELXL-97 (Sheldrick, 1997)'
_computing_structure_solution 'SHELXS-97 (Sheldrick, 1990)'
_diffrn_ambient_temperature 298(2)
_diffrn_measured_fraction_theta_full 0.971
_diffrn_measured_fraction_theta_max 0.971
_diffrn_radiation_monochromator graphite
_diffrn_radiation_source 'fine-focus sealed tube'
_diffrn_radiation_type MoK\a
_diffrn_radiation_wavelength 0.71073
_diffrn_reflns_av_R_equivalents 0.0379
_diffrn_reflns_av_sigmaI/netI 0.0479
_diffrn_reflns_limit_h_max 15
_diffrn_reflns_limit_h_min -14
_diffrn_reflns_limit_k_max 6
_diffrn_reflns_limit_k_min -6
_diffrn_reflns_limit_l_max 25
_diffrn_reflns_limit_l_min -21
_diffrn_reflns_number 8164
_diffrn_reflns_theta_full 24.85
_diffrn_reflns_theta_max 24.85
_diffrn_reflns_theta_min 1.96
_exptl_absorpt_coefficient_mu 0.072
_exptl_absorpt_correction_T_max 0.9871
_exptl_absorpt_correction_T_min 0.9822
_exptl_crystal_density_diffrn 1.203
_exptl_crystal_density_method 'not measured'
_exptl_crystal_F_000 608
_exptl_crystal_size_max 0.25
_exptl_crystal_size_mid 0.20
_exptl_crystal_size_min 0.18
_refine_diff_density_max 0.181
_refine_diff_density_min -0.214
_refine_diff_density_rms 0.049
_refine_ls_extinction_method none
_refine_ls_goodness_of_fit_ref 1.054
_refine_ls_hydrogen_treatment mixed
_refine_ls_matrix_type full
_refine_ls_number_parameters 199
_refine_ls_number_reflns 2662
_refine_ls_number_restraints 0
_refine_ls_restrained_S_all 1.054
_refine_ls_R_factor_all 0.0910
_refine_ls_R_factor_gt 0.0520
_refine_ls_shift/su_max 0.000
_refine_ls_shift/su_mean 0.000
_refine_ls_structure_factor_coef Fsqd
_refine_ls_weighting_details 'calc w=1/[\s^2^(Fo^2^)+(0.0706P)^2^+0.0000P] where P=(Fo^2^+2Fc^2^)/3'
_refine_ls_weighting_scheme calc
_refine_ls_wR_factor_gt 0.1178
_refine_ls_wR_factor_ref 0.1388
_reflns_number_gt 1659
_reflns_number_total 2662
_reflns_threshold_expression >2sigma(I)
_cod_data_source_file c3ra43526a.txt
_cod_data_source_block new4
_cod_database_code 7239213

loop_
_symmetry_equiv_pos_as_xyz
'x, y, z'
'-x+1/2, y+1/2, -z+1/2'
'-x, -y, -z'
'x-1/2, -y-1/2, z-1/2'

loop_
_atom_site_label
_atom_site_type_symbol
_atom_site_fract_x
_atom_site_fract_y
_atom_site_fract_z
_atom_site_U_iso_or_equiv
_atom_site_adp_type
_atom_site_occupancy
_atom_site_symmetry_multiplicity
_atom_site_calc_flag
_atom_site_refinement_flags
C1 C 0.66374(16) 0.5973(4) -0.01090(9) 0.0490(5) Uani 1 1 d .
H1 H 0.6333 0.4768 0.0114 0.059 Uiso 1 1 calc R
C2 C 0.78062(15) 0.5785(4) 0.00950(9) 0.0515(6) Uani 1 1 d .
H2A H 0.8112 0.6991 -0.0119 0.062 Uiso 1 1 calc R
H2B H 0.8019 0.4286 -0.0039 0.062 Uiso 1 1 calc R
C3 C 0.82073(15) 0.6033(3) 0.08213(9) 0.0449(5) Uani 1 1 d .
H3 H 0.8036 0.4589 0.1018 0.054 Uiso 1 1 calc R
C4 C 0.76431(15) 0.8003(3) 0.10667(9) 0.0435(5) Uani 1 1 d .
C5 C 0.79973(16) 0.8909(4) 0.16806(9) 0.0537(6) Uani 1 1 d .
H5 H 0.8591 0.8275 0.1949 0.064 Uiso 1 1 calc R
C6 C 0.75022(18) 1.0712(4) 0.19074(10) 0.0607(6) Uani 1 1 d .
H6 H 0.7765 1.1300 0.2319 0.073 Uiso 1 1 calc R
C7 C 0.66095(17) 1.1640(4) 0.15164(10) 0.0574(6) Uani 1 1 d .
H7 H 0.6265 1.2851 0.1666 0.069 Uiso 1 1 calc R
C8 C 0.62328(16) 1.0776(4) 0.09076(10) 0.0517(6) Uani 1 1 d .
H8 H 0.5633 1.1405 0.0645 0.062 Uiso 1 1 calc R
C9 C 0.67419(15) 0.8966(4) 0.06810(9) 0.0434(5) Uani 1 1 d .
C10 C 0.62239(15) 0.5689(4) -0.08206(9) 0.0459(5) Uani 1 1 d .
C11 C 0.64066(16) 0.7348(4) -0.12447(10) 0.0540(6) Uani 1 1 d .
H11 H 0.6755 0.8713 -0.1087 0.065 Uiso 1 1 calc R
C12 C 0.60784(19) 0.7012(5) -0.19029(11) 0.0681(7) Uani 1 1 d .
H12 H 0.6207 0.8145 -0.2185 0.082 Uiso 1 1 calc R
C13 C 0.5564(2) 0.5007(6) -0.21390(12) 0.0775(8) Uani 1 1 d .
H13 H 0.5353 0.4763 -0.2581 0.093 Uiso 1 1 calc R
C14 C 0.5362(2) 0.3369(5) -0.17220(14) 0.0759(8) Uani 1 1 d .
H14 H 0.5003 0.2020 -0.1882 0.091 Uiso 1 1 calc R
C15 C 0.56859(18) 0.3696(4) -0.10648(12) 0.0623(6) Uani 1 1 d .
H15 H 0.5541 0.2572 -0.0785 0.075 Uiso 1 1 calc R
C16 C 0.93752(15) 0.6305(4) 0.10151(9) 0.0452(5) Uani 1 1 d .
C17 C 0.99950(17) 0.4621(4) 0.13697(10) 0.0578(6) Uani 1 1 d .
H17 H 0.9693 0.3284 0.1490 0.069 Uiso 1 1 calc R
C18 C 1.10648(19) 0.4880(5) 0.15515(11) 0.0711(7) Uani 1 1 d .
H18 H 1.1472 0.3725 0.1793 0.085 Uiso 1 1 calc R
C19 C 1.15177(19) 0.6822(6) 0.13764(12) 0.0725(8) Uani 1 1 d .
H19 H 1.2235 0.6995 0.1497 0.087 Uiso 1 1 calc R
C20 C 1.09157(19) 0.8514(5) 0.10234(12) 0.0709(7) Uani 1 1 d .
H20 H 1.1224 0.9843 0.0903 0.085 Uiso 1 1 calc R
C21 C 0.98472(17) 0.8263(4) 0.08434(11) 0.0595(6) Uani 1 1 d .
H21 H 0.9444 0.9429 0.0604 0.071 Uiso 1 1 calc R
O1 O 0.63118(10) 0.8229(2) 0.00655(6) 0.0550(4) Uani 1 1 d .

loop_
_atom_site_aniso_label
_atom_site_aniso_U_11
_atom_site_aniso_U_22
_atom_site_aniso_U_33
_atom_site_aniso_U_23
_atom_site_aniso_U_13
_atom_site_aniso_U_12
C1 0.0418(13) 0.0499(13) 0.0541(13) 0.0022(10) 0.0094(10) 0.0033(10)
C2 0.0377(13) 0.0595(14) 0.0549(13) -0.0051(10) 0.0064(10) 0.0105(10)
C3 0.0356(12) 0.0482(13) 0.0501(12) 0.0030(9) 0.0086(9) 0.0014(10)
C4 0.0323(12) 0.0551(13) 0.0455(12) 0.0045(10) 0.0141(9) -0.0007(9)
C5 0.0382(13) 0.0762(16) 0.0467(13) 0.0025(11) 0.0100(10) 0.0050(11)
C6 0.0498(15) 0.0850(17) 0.0490(13) -0.0111(12) 0.0150(11) -0.0002(13)
C7 0.0480(14) 0.0669(15) 0.0632(15) -0.0066(11) 0.0252(12) 0.0032(11)
C8 0.0359(12) 0.0648(14) 0.0562(14) 0.0019(11) 0.0147(10) 0.0062(11)
C9 0.0317(11) 0.0559(13) 0.0439(12) 0.0012(10) 0.0115(9) -0.0013(10)
C10 0.0344(12) 0.0514(13) 0.0501(12) -0.0018(10) 0.0069(9) 0.0070(10)
C11 0.0425(14) 0.0595(15) 0.0576(15) -0.0006(11) 0.0072(10) 0.0021(11)
C12 0.0613(17) 0.088(2) 0.0554(16) 0.0089(13) 0.0148(12) 0.0217(15)
C13 0.0612(17) 0.107(2) 0.0554(16) -0.0223(17) -0.0047(13) 0.0308(17)
C14 0.0576(17) 0.0741(19) 0.084(2) -0.0264(16) -0.0066(14) 0.0061(13)
C15 0.0482(14) 0.0593(15) 0.0751(17) -0.0073(12) 0.0066(12) -0.0022(12)
C16 0.0366(12) 0.0551(13) 0.0442(12) -0.0041(10) 0.0101(9) 0.0069(10)
C17 0.0446(14) 0.0633(15) 0.0634(14) 0.0025(11) 0.0088(11) 0.0121(12)
C18 0.0486(16) 0.083(2) 0.0764(17) -0.0010(14) 0.0047(12) 0.0231(14)
C19 0.0358(14) 0.104(2) 0.0780(17) -0.0210(15) 0.0143(12) 0.0099(15)
C20 0.0482(16) 0.0817(18) 0.0882(18) -0.0087(14) 0.0268(13) -0.0107(14)
C21 0.0444(14) 0.0645(15) 0.0704(15) 0.0067(11) 0.0152(11) 0.0030(11)
O1 0.0423(9) 0.0703(10) 0.0483(9) -0.0076(7) 0.0025(7) 0.0164(7)

loop_
_atom_type_symbol
_atom_type_description
_atom_type_scat_dispersion_real
_atom_type_scat_dispersion_imag
_atom_type_scat_source
C C 0.0033 0.0016 'International Tables Vol C Tables 4.2.6.8 and 6.1.1.4'
H H 0.0000 0.0000 'International Tables Vol C Tables 4.2.6.8 and 6.1.1.4'
O O 0.0106 0.0060 'International Tables Vol C Tables 4.2.6.8 and 6.1.1.4'

loop_
_geom_angle_atom_site_label_1
_geom_angle_atom_site_label_2
_geom_angle_atom_site_label_3
_geom_angle
O1 C1 C10 107.53(15)
O1 C1 C2 109.88(16)
C10 C1 C2 112.76(16)
O1 C1 H1 108.9
C10 C1 H1 108.9
C2 C1 H1 108.9
C1 C2 C3 111.83(16)
C1 C2 H2A 109.3
C3 C2 H2A 109.3
C1 C2 H2B 109.3
C3 C2 H2B 109.3
H2A C2 H2B 107.9
C16 C3 C4 112.74(16)
C16 C3 C2 111.96(15)
C4 C3 C2 109.96(15)
C16 C3 H3 107.3
C4 C3 H3 107.3
C2 C3 H3 107.3
C5 C4 C9 117.42(19)
C5 C4 C3 121.57(18)
C9 C4 C3 121.00(17)
C6 C5 C4 122.3(2)
C6 C5 H5 118.9
C4 C5 H5 118.9
C5 C6 C7 119.3(2)
C5 C6 H6 120.4
C7 C6 H6 120.4
C8 C7 C6 120.0(2)
C8 C7 H7 120.0
C6 C7 H7 120.0
C7 C8 C9 120.3(2)
C7 C8 H8 119.8
C9 C8 H8 119.8
O1 C9 C8 116.13(17)
O1 C9 C4 123.18(18)
C8 C9 C4 120.68(18)
C11 C10 C15 118.7(2)
C11 C10 C1 120.97(18)
C15 C10 C1 120.30(19)
C10 C11 C12 120.8(2)
C10 C11 H11 119.6
C12 C11 H11 119.6
C13 C12 C11 120.0(2)
C13 C12 H12 120.0
C11 C12 H12 120.0
C14 C13 C12 119.7(2)
C14 C13 H13 120.2
C12 C13 H13 120.2
C13 C14 C15 120.6(2)
C13 C14 H14 119.7
C15 C14 H14 119.7
C14 C15 C10 120.3(2)
C14 C15 H15 119.9
C10 C15 H15 119.9
C17 C16 C21 118.04(19)
C17 C16 C3 121.18(19)
C21 C16 C3 120.78(18)
C16 C17 C18 121.1(2)
C16 C17 H17 119.4
C18 C17 H17 119.4
C19 C18 C17 120.0(2)
C19 C18 H18 120.0
C17 C18 H18 120.0
C18 C19 C20 119.7(2)
C18 C19 H19 120.1
C20 C19 H19 120.1
C19 C20 C21 120.3(2)
C19 C20 H20 119.8
C21 C20 H20 119.8
C16 C21 C20 120.7(2)
C16 C21 H21 119.6
C20 C21 H21 119.6
C9 O1 C1 116.35(14)

loop_
_geom_bond_atom_site_label_1
_geom_bond_atom_site_label_2
_geom_bond_distance
C1 O1 1.442(2)
C1 C10 1.498(3)
C1 C2 1.511(3)
C1 H1 0.9800
C2 C3 1.523(2)
C2 H2A 0.9700
C2 H2B 0.9700
C3 C16 1.514(3)
C3 C4 1.517(3)
C3 H3 0.9800
C4 C5 1.385(3)
C4 C9 1.394(3)
C5 C6 1.374(3)
C5 H5 0.9300
C6 C7 1.383(3)
C6 H6 0.9300
C7 C8 1.371(3)
C7 H7 0.9300
C8 C9 1.388(3)
C8 H8 0.9300
C9 O1 1.370(2)
C10 C11 1.376(3)
C10 C15 1.382(3)
C11 C12 1.383(3)
C11 H11 0.9300
C12 C13 1.371(4)
C12 H12 0.9300
C13 C14 1.365(4)
C13 H13 0.9300
C14 C15 1.381(3)
C14 H14 0.9300
C15 H15 0.9300
C16 C17 1.373(3)
C16 C21 1.378(3)
C17 C18 1.387(3)
C17 H17 0.9300
C18 C19 1.360(4)
C18 H18 0.9300
C19 C20 1.365(4)
C19 H19 0.9300
C20 C21 1.385(3)
C20 H20 0.9300
C21 H21 0.9300

loop_
_geom_torsion_atom_site_label_1
_geom_torsion_atom_site_label_2
_geom_torsion_atom_site_label_3
_geom_torsion_atom_site_label_4
_geom_torsion
O1 C1 C2 C3 61.2(2)
C10 C1 C2 C3 -178.91(16)
C1 C2 C3 C16 -169.18(17)
C1 C2 C3 C4 -43.0(2)
C16 C3 C4 C5 -40.9(3)
C2 C3 C4 C5 -166.66(18)
C16 C3 C4 C9 139.32(19)
C2 C3 C4 C9 13.6(3)
C9 C4 C5 C6 -1.0(3)
C3 C4 C5 C6 179.21(19)
C4 C5 C6 C7 1.1(3)
C5 C6 C7 C8 -0.6(4)
C6 C7 C8 C9 0.1(3)
C7 C8 C9 O1 -179.57(18)
C7 C8 C9 C4 -0.1(3)
C5 C4 C9 O1 179.97(17)
C3 C4 C9 O1 -0.3(3)
C5 C4 C9 C8 0.6(3)
C3 C4 C9 C8 -179.69(18)
O1 C1 C10 C11 52.8(2)
C2 C1 C10 C11 -68.5(2)
O1 C1 C10 C15 -129.92(19)
C2 C1 C10 C15 108.8(2)
C15 C10 C11 C12 -1.4(3)
C1 C10 C11 C12 175.98(18)
C10 C11 C12 C13 0.1(3)
C11 C12 C13 C14 1.1(4)
C12 C13 C14 C15 -1.0(4)
C13 C14 C15 C10 -0.3(4)
C11 C10 C15 C14 1.5(3)
C1 C10 C15 C14 -175.9(2)
C4 C3 C16 C17 121.6(2)
C2 C3 C16 C17 -113.8(2)
C4 C3 C16 C21 -58.0(2)
C2 C3 C16 C21 66.6(2)
C21 C16 C17 C18 0.1(3)
C3 C16 C17 C18 -179.47(19)
C16 C17 C18 C19 -0.3(3)
C17 C18 C19 C20 0.2(4)
C18 C19 C20 C21 0.0(4)
C17 C16 C21 C20 0.1(3)
C3 C16 C21 C20 179.72(19)
C19 C20 C21 C16 -0.2(3)
C8 C9 O1 C1 -162.60(17)
C4 C9 O1 C1 18.0(3)
C10 C1 O1 C9 -170.57(15)
C2 C1 O1 C9 -47.5(2)
